data_1504668
loop_
_publ_author_name
'Corbu, Andrei'
'Aquino, Maurizio'
'Pratap, T. V.'
'Retailleau, Pascal'
'Arseniyadis, Sim\'eon'

_publ_section_title
;
 Enantioselective synthesis of iridal, the parent molecule of the iridal
 triterpenoid class.
;
_journal_issue 9
_journal_name_full 'Organic letters'
_journal_page_first 1787
_journal_page_last 1790
_journal_paper_doi 10.1021/ol8005425
_journal_volume 10
_journal_year 2008
_chemical_absolute_configuration syn
_chemical_formula_moiety 'C30 H39 N O8'
_chemical_formula_sum 'C30 H39 N O8'
_chemical_formula_weight 541.62
_chemical_name_common 'p-nitrobenzoyl ester'
_chemical_name_systematic
; 
 ? 
;
_space_group_IT_number 19
_symmetry_cell_setting orthorhombic
_symmetry_space_group_name_Hall 'P 2ac 2ab'
_symmetry_space_group_name_H-M 'P 21 21 21'
_atom_sites_solution_hydrogens difmap
_atom_sites_solution_primary direct
_atom_sites_solution_secondary difmap
_audit_creation_method SHELXL-97
_cell_angle_alpha 90.00
_cell_angle_beta 90.00
_cell_angle_gamma 90.00
_cell_formula_units_Z 4
_cell_length_a 7.302(2)
_cell_length_b 11.179(3)
_cell_length_c 35.809(6)
_cell_measurement_reflns_used 15118
_cell_measurement_temperature 293(2)
_cell_measurement_theta_max 19.98
_cell_measurement_theta_min 0.41
_cell_volume 2923.1(12)
_computing_cell_refinement 'DENZO (Otwinowski & Minor, 1997) COLLECT (Nonius B.V., 1999)'
_computing_data_collection 'DENZO (Otwinowski & Minor, 1997) COLLECT (Nonius B.V., 1999)'
_computing_data_reduction 'SCALEPACK (Otwinowski & Minor, 1997)'
_computing_molecular_graphics 'PLATON (Spek, 2003)'
_computing_publication_material 'SHELXL-97 (Sheldrick, 1997)'
_computing_structure_refinement 'SHELXL-97 (Sheldrick, 1997)'
_computing_structure_solution 'SHELXS-97 (Sheldrick, 1990)'
_diffrn_ambient_temperature 293(2)
_diffrn_measured_fraction_theta_full 0.938
_diffrn_measured_fraction_theta_max 0.938
_diffrn_measurement_device_type 'Nonius kappa-CCD diffractometer'
_diffrn_measurement_method 'phi and omega scans'
_diffrn_radiation_monochromator graphite
_diffrn_radiation_source 'fine-focus sealed tube'
_diffrn_radiation_type MoK\a
_diffrn_radiation_wavelength 0.71069
_diffrn_reflns_av_R_equivalents 0.0296
_diffrn_reflns_av_sigmaI/netI 0.0435
_diffrn_reflns_limit_h_max 7
_diffrn_reflns_limit_h_min -7
_diffrn_reflns_limit_k_max 11
_diffrn_reflns_limit_k_min -11
_diffrn_reflns_limit_l_max 37
_diffrn_reflns_limit_l_min -36
_diffrn_reflns_number 7781
_diffrn_reflns_theta_full 21.73
_diffrn_reflns_theta_max 21.73
_diffrn_reflns_theta_min 2.27
_diffrn_standards_number 0
_exptl_absorpt_coefficient_mu 0.089
_exptl_absorpt_correction_T_max 0.98
_exptl_absorpt_correction_T_min 0.88
_exptl_absorpt_correction_type multi-scan
_exptl_absorpt_process_details 'Scalepack (Otwinowski & Minor, 1997)'
_exptl_crystal_colour colourless
_exptl_crystal_density_diffrn 1.231
_exptl_crystal_density_method 'not measured'
_exptl_crystal_description stick
_exptl_crystal_F_000 1160
_exptl_crystal_size_max 0.40
_exptl_crystal_size_mid 0.25
_exptl_crystal_size_min 0.15
_refine_diff_density_max 0.218
_refine_diff_density_min -0.159
_refine_diff_density_rms 0.027
_refine_ls_extinction_coef 0.020(3)
_refine_ls_extinction_expression Fc^*^=kFc[1+0.001xFc^2^\l^3^/sin(2\q)]^-1/4^
_refine_ls_extinction_method SHELXL
_refine_ls_goodness_of_fit_ref 1.027
_refine_ls_hydrogen_treatment constr
_refine_ls_matrix_type full
_refine_ls_number_parameters 357
_refine_ls_number_reflns 1912
_refine_ls_number_restraints 0
_refine_ls_restrained_S_all 1.027
_refine_ls_R_factor_all 0.0599
_refine_ls_R_factor_gt 0.0406
_refine_ls_shift/su_max 0.001
_refine_ls_shift/su_mean 0.000
_refine_ls_structure_factor_coef Fsqd
_refine_ls_weighting_details 'calc w=1/[\s^2^(Fo^2^)+(0.0548P)^2^+0.5929P] where P=(Fo^2^+2Fc^2^)/3'
_refine_ls_weighting_scheme calc
_refine_ls_wR_factor_gt 0.0944
_refine_ls_wR_factor_ref 0.1057
_reflns_number_gt 1503
_reflns_number_total 1915
_reflns_threshold_expression >2sigma(I)
_cod_data_source_file ol8005425-file002.cif
_cod_data_source_block satv624
_cod_original_sg_symbol_H-M P212121
_cod_database_code 1504668

loop_
_symmetry_equiv_pos_as_xyz
'x, y, z'
'-x+1/2, -y, z+1/2'
'x+1/2, -y+1/2, -z'
'-x, y+1/2, -z+1/2'

loop_
_atom_site_label
_atom_site_type_symbol
_atom_site_fract_x
_atom_site_fract_y
_atom_site_fract_z
_atom_site_U_iso_or_equiv
_atom_site_adp_type
_atom_site_occupancy
_atom_site_symmetry_multiplicity
_atom_site_calc_flag
_atom_site_refinement_flags
O1 O 0.4352(5) 0.7652(3) 0.72198(8) 0.0907(12) Uani 1 1 d .
H1 H 0.4167 0.7847 0.7437 0.136 Uiso 1 1 calc R
O2 O 0.3699(4) 0.8110(2) 0.60708(7) 0.0583(8) Uani 1 1 d .
O3 O 0.5292(6) 0.9813(3) 0.60178(9) 0.0888(13) Uani 1 1 d .
O4 O 0.2880(6) 0.7613(4) 0.41848(9) 0.0905(12) Uani 1 1 d .
O5 O 0.4307(6) 0.9274(4) 0.41118(10) 0.1018(14) Uani 1 1 d .
O6 O 0.4153(5) 0.3743(3) 0.67983(10) 0.0903(12) Uani 1 1 d .
O7 O 0.4964(7) 0.1950(3) 0.70380(10) 0.1124(16) Uani 1 1 d .
O8 O 0.5064(5) 0.4461(3) 0.56263(9) 0.0763(10) Uani 1 1 d .
N2 N 0.3654(6) 0.8495(4) 0.43063(11) 0.0699(12) Uani 1 1 d .
C1 C 0.1817(10) 0.9425(6) 0.72466(19) 0.127(3) Uani 1 1 d .
H1A H 0.1022 1.0075 0.7254 0.152 Uiso 1 1 calc R
H1B H 0.2916 0.9450 0.7378 0.152 Uiso 1 1 calc R
C2 C 0.1382(8) 0.8462(5) 0.70492(14) 0.0798(16) Uani 1 1 d .
C3 C 0.4118(6) 0.8891(3) 0.54711(11) 0.0492(11) Uani 1 1 d .
C4 C 0.4437(7) 0.9012(4) 0.58781(12) 0.0569(12) Uani 1 1 d .
C5 C 0.4172(7) 0.8037(4) 0.64644(10) 0.0617(13) Uani 1 1 d .
H5A H 0.3834 0.8774 0.6590 0.074 Uiso 1 1 calc R
H5B H 0.5482 0.7923 0.6492 0.074 Uiso 1 1 calc R
C6 C 0.3153(6) 0.6993(4) 0.66367(11) 0.0558(12) Uani 1 1 d .
H6 H 0.1989 0.6935 0.6502 0.067 Uiso 1 1 calc R
C7 C 0.2653(7) 0.7367(5) 0.70450(12) 0.0683(15) Uani 1 1 d .
C8 C 0.1720(8) 0.6347(5) 0.72484(14) 0.0821(16) Uani 1 1 d .
H8A H 0.1589 0.6558 0.7510 0.098 Uiso 1 1 calc R
H8B H 0.0503 0.6237 0.7146 0.098 Uiso 1 1 calc R
C9 C 0.2754(8) 0.5192(5) 0.72195(13) 0.0835(17) Uani 1 1 d .
H9A H 0.2102 0.4577 0.7357 0.100 Uiso 1 1 calc R
H9B H 0.3950 0.5288 0.7334 0.100 Uiso 1 1 calc R
C10 C 0.2997(7) 0.4785(5) 0.68125(13) 0.0699(15) Uani 1 1 d .
C11 C 0.4111(6) 0.5754(4) 0.65892(11) 0.0584(13) Uani 1 1 d .
C12 C 0.4133(7) 0.5486(4) 0.61646(11) 0.0607(13) Uani 1 1 d .
H12A H 0.2872 0.5474 0.6080 0.073 Uiso 1 1 calc R
H12B H 0.4726 0.6155 0.6042 0.073 Uiso 1 1 calc R
C13 C 0.5048(7) 0.4343(4) 0.60246(13) 0.0717(14) Uani 1 1 d .
H13A H 0.6285 0.4276 0.6121 0.086 Uiso 1 1 calc R
H13B H 0.4356 0.3643 0.6100 0.086 Uiso 1 1 calc R
C14 C 0.5928(7) 0.3499(4) 0.54472(13) 0.0704(14) Uani 1 1 d .
H14A H 0.5380 0.2753 0.5528 0.085 Uiso 1 1 calc R
H14B H 0.7216 0.3484 0.5514 0.085 Uiso 1 1 calc R
C15 C 0.5733(6) 0.3624(4) 0.50317(13) 0.0620(13) Uani 1 1 d .
C16 C 0.6405(7) 0.2736(4) 0.48008(17) 0.0785(15) Uani 1 1 d .
H16 H 0.7003 0.2083 0.4906 0.094 Uiso 1 1 calc R
C17 C 0.6210(9) 0.2795(6) 0.4420(2) 0.100(2) Uani 1 1 d .
H17 H 0.6668 0.2183 0.4271 0.120 Uiso 1 1 calc R
C18 C 0.5336(9) 0.3761(6) 0.42571(16) 0.0967(19) Uani 1 1 d .
H18 H 0.5197 0.3803 0.3999 0.116 Uiso 1 1 calc R
C19 C 0.4679(8) 0.4653(5) 0.44821(17) 0.0858(16) Uani 1 1 d .
H19 H 0.4095 0.5308 0.4375 0.103 Uiso 1 1 calc R
C20 C 0.4871(7) 0.4596(4) 0.48671(15) 0.0748(15) Uani 1 1 d .
H20 H 0.4418 0.5211 0.5016 0.090 Uiso 1 1 calc R
C21 C 0.4795(7) 0.9766(4) 0.52361(13) 0.0588(12) Uani 1 1 d .
H21 H 0.5349 1.0444 0.5336 0.071 Uiso 1 1 calc R
C22 C 0.4652(7) 0.9638(4) 0.48554(12) 0.0584(12) Uani 1 1 d .
H22 H 0.5133 1.0215 0.4696 0.070 Uiso 1 1 calc R
C23 C 0.3793(6) 0.8652(4) 0.47147(11) 0.0518(11) Uani 1 1 d .
C24 C 0.3085(6) 0.7773(4) 0.49382(12) 0.0563(12) Uani 1 1 d .
H24 H 0.2498 0.7112 0.4836 0.068 Uiso 1 1 calc R
C25 C -0.0352(9) 0.8381(6) 0.68364(18) 0.115(2) Uani 1 1 d .
H251 H -0.1086 0.9076 0.6886 0.173 Uiso 1 1 calc R
H252 H -0.1009 0.7677 0.6911 0.173 Uiso 1 1 calc R
H253 H -0.0086 0.8338 0.6574 0.173 Uiso 1 1 calc R
C26 C 0.6135(6) 0.5766(5) 0.67281(13) 0.0785(15) Uani 1 1 d .
H261 H 0.6596 0.4962 0.6735 0.118 Uiso 1 1 calc R
H262 H 0.6187 0.6107 0.6974 0.118 Uiso 1 1 calc R
H263 H 0.6867 0.6236 0.6561 0.118 Uiso 1 1 calc R
C27 C 0.1143(7) 0.4501(5) 0.66370(13) 0.0788(15) Uani 1 1 d .
H271 H 0.1325 0.4069 0.6408 0.118 Uiso 1 1 calc R
H272 H 0.0503 0.5233 0.6586 0.118 Uiso 1 1 calc R
H273 H 0.0435 0.4023 0.6807 0.118 Uiso 1 1 calc R
C28 C 0.3271(6) 0.7899(4) 0.53202(12) 0.0574(12) Uani 1 1 d .
H28 H 0.2819 0.7307 0.5478 0.069 Uiso 1 1 calc R
C29 C 0.3477(10) 0.2639(5) 0.69327(18) 0.108(2) Uani 1 1 d .
H29A H 0.2676 0.2771 0.7145 0.129 Uiso 1 1 calc R
H29B H 0.2785 0.2235 0.6739 0.129 Uiso 1 1 calc R
C30 C 0.6041(15) 0.1552(6) 0.67425(19) 0.187(5) Uani 1 1 d .
H301 H 0.5267 0.1315 0.6539 0.281 Uiso 1 1 calc R
H302 H 0.6762 0.0881 0.6822 0.281 Uiso 1 1 calc R
H303 H 0.6838 0.2185 0.6662 0.281 Uiso 1 1 calc R

loop_
_atom_site_aniso_label
_atom_site_aniso_U_11
_atom_site_aniso_U_22
_atom_site_aniso_U_33
_atom_site_aniso_U_23
_atom_site_aniso_U_13
_atom_site_aniso_U_12
O1 0.076(3) 0.149(3) 0.048(2) -0.006(2) -0.0072(18) -0.034(2)
O2 0.066(2) 0.0662(19) 0.0426(18) 0.0031(15) 0.0023(15) -0.0115(17)
O3 0.130(4) 0.077(2) 0.059(2) -0.0100(18) 0.002(2) -0.043(2)
O4 0.114(3) 0.101(3) 0.056(2) -0.002(2) -0.017(2) -0.015(3)
O5 0.105(3) 0.140(3) 0.061(2) 0.028(2) 0.003(2) -0.033(3)
O6 0.084(3) 0.086(2) 0.101(3) 0.033(2) -0.010(2) -0.002(2)
O7 0.195(5) 0.074(2) 0.068(2) 0.001(2) -0.041(3) 0.029(3)
O8 0.097(3) 0.066(2) 0.066(2) -0.0071(17) 0.0058(19) 0.0177(19)
N2 0.062(3) 0.091(3) 0.057(3) 0.013(3) -0.002(2) 0.002(2)
C1 0.111(6) 0.138(5) 0.132(6) -0.069(5) 0.036(4) -0.011(5)
C2 0.079(5) 0.103(4) 0.058(3) -0.023(3) 0.018(3) -0.011(4)
C3 0.049(3) 0.048(2) 0.050(3) -0.001(2) 0.003(2) -0.003(2)
C4 0.065(3) 0.054(3) 0.051(3) -0.004(2) 0.006(3) -0.002(3)
C5 0.065(3) 0.082(3) 0.038(3) -0.003(2) 0.001(2) -0.011(3)
C6 0.044(3) 0.086(3) 0.037(2) 0.000(2) 0.000(2) -0.007(3)
C7 0.062(4) 0.099(4) 0.043(3) 0.000(3) -0.001(3) -0.024(3)
C8 0.081(4) 0.113(4) 0.052(3) 0.004(3) 0.008(3) -0.016(4)
C9 0.077(4) 0.125(5) 0.048(3) 0.032(3) -0.007(3) -0.032(4)
C10 0.059(4) 0.087(4) 0.064(3) 0.021(3) -0.011(3) -0.004(3)
C11 0.048(3) 0.083(3) 0.044(3) 0.012(2) -0.007(2) -0.013(3)
C12 0.059(3) 0.067(3) 0.056(3) 0.006(2) 0.002(2) 0.002(3)
C13 0.077(4) 0.075(3) 0.063(3) 0.010(3) -0.006(3) 0.001(3)
C14 0.063(4) 0.070(3) 0.078(4) -0.003(3) 0.003(3) 0.002(3)
C15 0.047(3) 0.051(3) 0.088(4) -0.008(3) 0.003(3) 0.003(2)
C16 0.067(4) 0.066(3) 0.103(5) -0.014(3) 0.009(3) 0.004(3)
C17 0.096(5) 0.094(5) 0.110(6) -0.037(4) 0.031(4) -0.005(4)
C18 0.094(5) 0.117(5) 0.079(4) -0.023(4) 0.009(4) -0.006(4)
C19 0.071(4) 0.095(4) 0.092(4) 0.006(4) -0.002(3) 0.006(3)
C20 0.076(4) 0.071(3) 0.078(4) -0.009(3) 0.009(3) 0.007(3)
C21 0.063(3) 0.048(2) 0.065(3) 0.008(2) 0.000(2) -0.006(2)
C22 0.061(3) 0.065(3) 0.049(3) 0.014(2) -0.001(2) -0.004(3)
C23 0.052(3) 0.062(3) 0.041(3) 0.003(2) -0.002(2) 0.000(3)
C24 0.058(3) 0.057(3) 0.054(3) 0.003(2) -0.008(2) -0.006(2)
C25 0.104(6) 0.126(5) 0.115(5) -0.029(4) -0.004(4) 0.019(4)
C26 0.051(4) 0.112(4) 0.073(3) 0.011(3) -0.011(3) -0.008(3)
C27 0.063(4) 0.098(4) 0.076(3) 0.020(3) -0.010(3) -0.022(3)
C28 0.068(3) 0.061(3) 0.043(3) 0.010(2) 0.001(2) -0.005(3)
C29 0.127(6) 0.088(4) 0.109(5) 0.035(4) -0.044(4) -0.029(4)
C30 0.350(15) 0.123(6) 0.089(5) -0.034(4) -0.008(7) 0.105(8)

loop_
_atom_type_symbol
_atom_type_description
_atom_type_scat_dispersion_real
_atom_type_scat_dispersion_imag
_atom_type_scat_source
C C 0.0033 0.0016 'International Tables Vol C Tables 4.2.6.8 and 6.1.1.4'
H H 0.0000 0.0000 'International Tables Vol C Tables 4.2.6.8 and 6.1.1.4'
N N 0.0061 0.0033 'International Tables Vol C Tables 4.2.6.8 and 6.1.1.4'
O O 0.0106 0.0060 'International Tables Vol C Tables 4.2.6.8 and 6.1.1.4'

loop_
_geom_angle_atom_site_label_1
_geom_angle_atom_site_label_2
_geom_angle_atom_site_label_3
_geom_angle
C7 O1 H1 109.5
C4 O2 C5 116.6(3)
C29 O6 C10 119.3(5)
C29 O7 C30 114.5(5)
C14 O8 C13 112.9(4)
O5 N2 O4 124.0(4)
O5 N2 C23 117.2(4)
O4 N2 C23 118.8(4)
C2 C1 H1A 120.0
C2 C1 H1B 120.0
H1A C1 H1B 120.0
C1 C2 C25 121.9(6)
C1 C2 C7 120.5(6)
C25 C2 C7 117.6(5)
C28 C3 C21 119.4(4)
C28 C3 C4 121.9(4)
C21 C3 C4 118.6(4)
O3 C4 O2 123.9(4)
O3 C4 C3 124.0(4)
O2 C4 C3 112.1(4)
O2 C5 C6 108.8(3)
O2 C5 H5A 109.9
C6 C5 H5A 109.9
O2 C5 H5B 109.9
C6 C5 H5B 109.9
H5A C5 H5B 108.3
C5 C6 C11 114.8(3)
C5 C6 C7 106.8(4)
C11 C6 C7 116.3(4)
C5 C6 H6 106.0
C11 C6 H6 106.0
C7 C6 H6 106.0
O1 C7 C8 110.4(4)
O1 C7 C2 110.1(4)
C8 C7 C2 108.9(4)
O1 C7 C6 105.5(4)
C8 C7 C6 110.7(4)
C2 C7 C6 111.3(4)
C9 C8 C7 112.9(5)
C9 C8 H8A 109.0
C7 C8 H8A 109.0
C9 C8 H8B 109.0
C7 C8 H8B 109.0
H8A C8 H8B 107.8
C8 C9 C10 112.2(4)
C8 C9 H9A 109.2
C10 C9 H9A 109.2
C8 C9 H9B 109.2
C10 C9 H9B 109.2
H9A C9 H9B 107.9
O6 C10 C27 109.7(4)
O6 C10 C9 109.9(4)
C27 C10 C9 110.4(4)
O6 C10 C11 103.7(4)
C27 C10 C11 113.1(4)
C9 C10 C11 109.8(4)
C12 C11 C26 107.7(4)
C12 C11 C6 106.4(3)
C26 C11 C6 112.5(4)
C12 C11 C10 111.8(4)
C26 C11 C10 109.5(4)
C6 C11 C10 108.9(4)
C13 C12 C11 119.3(4)
C13 C12 H12A 107.5
C11 C12 H12A 107.5
C13 C12 H12B 107.5
C11 C12 H12B 107.5
H12A C12 H12B 107.0
O8 C13 C12 104.7(3)
O8 C13 H13A 110.8
C12 C13 H13A 110.8
O8 C13 H13B 110.8
C12 C13 H13B 110.8
H13A C13 H13B 108.9
O8 C14 C15 109.8(4)
O8 C14 H14A 109.7
C15 C14 H14A 109.7
O8 C14 H14B 109.7
C15 C14 H14B 109.7
H14A C14 H14B 108.2
C16 C15 C20 118.0(5)
C16 C15 C14 119.5(5)
C20 C15 C14 122.5(4)
C17 C16 C15 121.5(5)
C17 C16 H16 119.2
C15 C16 H16 119.2
C16 C17 C18 120.3(5)
C16 C17 H17 119.8
C18 C17 H17 119.8
C19 C18 C17 118.8(6)
C19 C18 H18 120.6
C17 C18 H18 120.6
C18 C19 C20 121.1(6)
C18 C19 H19 119.5
C20 C19 H19 119.5
C15 C20 C19 120.3(5)
C15 C20 H20 119.9
C19 C20 H20 119.9
C22 C21 C3 120.2(4)
C22 C21 H21 119.9
C3 C21 H21 119.9
C23 C22 C21 119.0(4)
C23 C22 H22 120.5
C21 C22 H22 120.5
C22 C23 C24 122.5(4)
C22 C23 N2 119.5(4)
C24 C23 N2 117.9(4)
C23 C24 C28 118.0(4)
C23 C24 H24 121.0
C28 C24 H24 121.0
C2 C25 H251 109.5
C2 C25 H252 109.5
H251 C25 H252 109.5
C2 C25 H253 109.5
H251 C25 H253 109.5
H252 C25 H253 109.5
C11 C26 H261 109.5
C11 C26 H262 109.5
H261 C26 H262 109.5
C11 C26 H263 109.5
H261 C26 H263 109.5
H262 C26 H263 109.5
C10 C27 H271 109.5
C10 C27 H272 109.5
H271 C27 H272 109.5
C10 C27 H273 109.5
H271 C27 H273 109.5
H272 C27 H273 109.5
C3 C28 C24 120.9(4)
C3 C28 H28 119.6
C24 C28 H28 119.6
O7 C29 O6 107.8(5)
O7 C29 H29A 110.2
O6 C29 H29A 110.2
O7 C29 H29B 110.2
O6 C29 H29B 110.2
H29A C29 H29B 108.5
O7 C30 H301 109.5
O7 C30 H302 109.5
H301 C30 H302 109.5
O7 C30 H303 109.5
H301 C30 H303 109.5
H302 C30 H303 109.5

loop_
_geom_bond_atom_site_label_1
_geom_bond_atom_site_label_2
_geom_bond_distance
O1 C7 1.425(6)
O1 H1 0.8200
O2 C4 1.335(5)
O2 C5 1.453(4)
O3 C4 1.201(5)
O4 N2 1.217(5)
O5 N2 1.213(5)
O6 C29 1.413(6)
O6 C10 1.440(6)
O7 C29 1.384(7)
O7 C30 1.392(8)
O8 C14 1.402(5)
O8 C13 1.432(5)
N2 C23 1.476(6)
C1 C2 1.326(7)
C1 H1A 0.9300
C1 H1B 0.9300
C2 C25 1.481(8)
C2 C7 1.537(7)
C3 C28 1.381(5)
C3 C21 1.382(5)
C3 C4 1.482(6)
C5 C6 1.515(6)
C5 H5A 0.9700
C5 H5B 0.9700
C6 C11 1.560(6)
C6 C7 1.564(6)
C6 H6 0.9800
C7 C8 1.514(7)
C8 C9 1.500(7)
C8 H8A 0.9700
C8 H8B 0.9700
C9 C10 1.537(7)
C9 H9A 0.9700
C9 H9B 0.9700
C10 C27 1.526(7)
C10 C11 1.573(6)
C11 C12 1.550(6)
C11 C26 1.559(6)
C12 C13 1.527(6)
C12 H12A 0.9700
C12 H12B 0.9700
C13 H13A 0.9700
C13 H13B 0.9700
C14 C15 1.501(6)
C14 H14A 0.9700
C14 H14B 0.9700
C15 C16 1.382(6)
C15 C20 1.387(6)
C16 C17 1.371(8)
C16 H16 0.9300
C17 C18 1.384(8)
C17 H17 0.9300
C18 C19 1.368(7)
C18 H18 0.9300
C19 C20 1.388(7)
C19 H19 0.9300
C20 H20 0.9300
C21 C22 1.375(6)
C21 H21 0.9300
C22 C23 1.365(6)
C22 H22 0.9300
C23 C24 1.368(6)
C24 C28 1.382(6)
C24 H24 0.9300
C25 H251 0.9600
C25 H252 0.9600
C25 H253 0.9600
C26 H261 0.9600
C26 H262 0.9600
C26 H263 0.9600
C27 H271 0.9600
C27 H272 0.9600
C27 H273 0.9600
C28 H28 0.9300
C29 H29A 0.9700
C29 H29B 0.9700
C30 H301 0.9600
C30 H302 0.9600
C30 H303 0.9600

loop_
_geom_torsion_atom_site_label_1
_geom_torsion_atom_site_label_2
_geom_torsion_atom_site_label_3
_geom_torsion_atom_site_label_4
_geom_torsion
C5 O2 C4 O3 -7.9(7)
C5 O2 C4 C3 170.6(4)
C28 C3 C4 O3 174.0(5)
C21 C3 C4 O3 -1.9(7)
C28 C3 C4 O2 -4.6(6)
C21 C3 C4 O2 179.6(4)
C4 O2 C5 C6 177.9(4)
O2 C5 C6 C11 84.4(4)
O2 C5 C6 C7 -145.1(4)
C1 C2 C7 O1 -9.7(7)
C25 C2 C7 O1 172.2(5)
C1 C2 C7 C8 111.4(6)
C25 C2 C7 C8 -66.6(6)
C1 C2 C7 C6 -126.3(6)
C25 C2 C7 C6 55.6(6)
C5 C6 C7 O1 -57.3(5)
C11 C6 C7 O1 72.3(5)
C5 C6 C7 C8 -176.8(4)
C11 C6 C7 C8 -47.1(6)
C5 C6 C7 C2 62.0(5)
C11 C6 C7 C2 -168.3(4)
O1 C7 C8 C9 -66.1(6)
C2 C7 C8 C9 173.0(4)
C6 C7 C8 C9 50.4(6)
C7 C8 C9 C10 -59.5(6)
C29 O6 C10 C27 -51.0(6)
C29 O6 C10 C9 70.6(6)
C29 O6 C10 C11 -172.1(4)
C8 C9 C10 O6 174.2(4)
C8 C9 C10 C27 -64.7(6)
C8 C9 C10 C11 60.7(6)
C5 C6 C11 C12 -64.6(4)
C7 C6 C11 C12 169.7(4)
C5 C6 C11 C26 53.2(5)
C7 C6 C11 C26 -72.5(5)
C5 C6 C11 C10 174.8(4)
C7 C6 C11 C10 49.1(5)
O6 C10 C11 C12 71.6(5)
C27 C10 C11 C12 -47.2(6)
C9 C10 C11 C12 -171.0(4)
O6 C10 C11 C26 -47.7(5)
C27 C10 C11 C26 -166.5(4)
C9 C10 C11 C26 69.7(5)
O6 C10 C11 C6 -171.1(3)
C27 C10 C11 C6 70.1(5)
C9 C10 C11 C6 -53.7(5)
C26 C11 C12 C13 57.0(6)
C6 C11 C12 C13 177.9(4)
C10 C11 C12 C13 -63.3(6)
C14 O8 C13 C12 177.8(4)
C11 C12 C13 O8 -171.8(4)
C13 O8 C14 C15 174.5(4)
O8 C14 C15 C16 -176.6(4)
O8 C14 C15 C20 2.3(7)
C20 C15 C16 C17 -0.9(8)
C14 C15 C16 C17 178.1(5)
C15 C16 C17 C18 0.4(9)
C16 C17 C18 C19 0.2(9)
C17 C18 C19 C20 -0.3(9)
C16 C15 C20 C19 0.8(8)
C14 C15 C20 C19 -178.2(5)
C18 C19 C20 C15 -0.2(8)
C28 C3 C21 C22 -1.1(7)
C4 C3 C21 C22 174.9(4)
C3 C21 C22 C23 1.6(7)
C21 C22 C23 C24 -0.9(7)
C21 C22 C23 N2 -179.1(4)
O5 N2 C23 C22 -0.8(6)
O4 N2 C23 C22 -179.8(4)
O5 N2 C23 C24 -179.1(4)
O4 N2 C23 C24 1.8(6)
C22 C23 C24 C28 -0.5(7)
N2 C23 C24 C28 177.8(4)
C21 C3 C28 C24 -0.3(7)
C4 C3 C28 C24 -176.1(4)
C23 C24 C28 C3 1.1(7)
C30 O7 C29 O6 -69.5(7)
C10 O6 C29 O7 -154.8(4)

loop_
_cod_related_entry_id
_cod_related_entry_code
_cod_related_entry_database
1 21194763 ChemSpider
